data_2013328
loop_
_publ_author_name
'Fern\'andez, Daniel'
'Vega, Daniel'
'Ellena, Javier A.'

_publ_section_title
;
 Two members of the bisphosphonate class of drugs: a zwitterion and a
 molecular compound
;
_journal_issue 6
_journal_name_full 'Acta Crystallographica Section C'
_journal_page_first o289
_journal_page_last o292
_journal_paper_doi 10.1107/S0108270103007649
_journal_volume 59
_journal_year 2003
_chemical_formula_iupac 'C3 H11 N O6 P2'
_chemical_formula_moiety 'C3 H11 N O6 P2'
_chemical_formula_sum 'C3 H11 N O6 P2'
_chemical_formula_weight 219.07
_space_group_IT_number 19
_symmetry_cell_setting orthorhombic
_symmetry_space_group_name_Hall 'P 2ac 2ab'
_symmetry_space_group_name_H-M 'P 21 21 21'
_audit_creation_method 'WinGX routine CIF_UPDATE'
_cell_angle_alpha 90
_cell_angle_beta 90
_cell_angle_gamma 90
_cell_formula_units_Z 4
_cell_length_a 11.666(3)
_cell_length_b 12.937(5)
_cell_length_c 5.714(3)
_cell_measurement_reflns_used 20
_cell_measurement_temperature 293(2)
_cell_measurement_theta_max 20
_cell_measurement_theta_min 10
_cell_volume 862.4(6)
_computing_cell_refinement
;
MSC/AFC Diffractometer Control Software
(Molecular Structure Corporation, 1993)
;
_computing_data_collection
;
 MSC/AFC Diffractometer Control Software version 4.3.0
 (Molecular Structure Corporation, 1993)
;
_computing_data_reduction 'MSC/AFC Diffractometer Control Software'
_computing_molecular_graphics 'XP in SHELXTL/PC (Sheldrick, 1991)'
_computing_publication_material
;
  PARST (Nardelli, 1995) and WinGX (Farrugia, 1999)
;
_computing_structure_refinement 'SHELXL97 (Sheldrick, 1997)'
_computing_structure_solution 'SHELXS97 (Sheldrick, 1997)'
_diffrn_measured_fraction_theta_full 0.998
_diffrn_measured_fraction_theta_max 0.998
_diffrn_measurement_device_type 'Rigaku AFC-6S diffractometer'
_diffrn_measurement_method '\w-2\q scans'
_diffrn_radiation_type MoK\a
_diffrn_radiation_wavelength 0.71073
_diffrn_reflns_av_R_equivalents 0.0646
_diffrn_reflns_limit_h_max 15
_diffrn_reflns_limit_h_min 0
_diffrn_reflns_limit_k_max 16
_diffrn_reflns_limit_k_min -16
_diffrn_reflns_limit_l_max 7
_diffrn_reflns_limit_l_min -7
_diffrn_reflns_number 4140
_diffrn_reflns_theta_full 27.52
_diffrn_reflns_theta_max 27.52
_diffrn_reflns_theta_min 3.15
_diffrn_standards_decay_% 2
_diffrn_standards_interval_count 300
_diffrn_standards_number 3
_exptl_absorpt_coefficient_mu 0.499
_exptl_absorpt_correction_type none
_exptl_crystal_colour colorless
_exptl_crystal_density_diffrn 1.687
_exptl_crystal_density_method 'not measured'
_exptl_crystal_description cubic
_exptl_crystal_F_000 456
_exptl_crystal_size_max 0.2
_exptl_crystal_size_mid 0.15
_exptl_crystal_size_min 0.15
_refine_diff_density_max 0.327
_refine_diff_density_min -0.237
_refine_ls_abs_structure_details 'Flack (1983)'
_refine_ls_abs_structure_Flack 0.3(2)
_refine_ls_extinction_method none
_refine_ls_goodness_of_fit_ref 1.022
_refine_ls_hydrogen_treatment mixed
_refine_ls_matrix_type full
_refine_ls_number_parameters 118
_refine_ls_number_reflns 1987
_refine_ls_number_restraints 3
_refine_ls_restrained_S_all 1.021
_refine_ls_R_factor_gt 0.0486
_refine_ls_shift/su_max 0.003
_refine_ls_structure_factor_coef Fsqd
_refine_ls_weighting_details 'calc w = 1/[\s^2^(Fo^2^)+(0.0603P)^2^] where P = (Fo^2^+2Fc^2^)/3'
_refine_ls_weighting_scheme calc
_refine_ls_wR_factor_ref 0.1185
_reflns_number_gt 1608
_reflns_number_total 1987
_reflns_threshold_expression I>2\s(I)
_cod_data_source_file na1606.cif
_cod_data_source_block I
_cod_database_code 2013328
_cod_database_fobs_code 2013328

loop_
_symmetry_equiv_pos_as_xyz
'x, y, z'
'-x+1/2, -y, z+1/2'
'x+1/2, -y+1/2, -z'
'-x, y+1/2, -z+1/2'

loop_
_atom_site_label
_atom_site_fract_x
_atom_site_fract_y
_atom_site_fract_z
_atom_site_U_iso_or_equiv
_atom_site_adp_type
_atom_site_calc_flag
_atom_site_refinement_flags
_atom_site_occupancy
_atom_site_disorder_assembly
_atom_site_disorder_group
_atom_site_type_symbol
C1 0.3046(3) 0.1974(3) 0.2458(6) 0.0194(7) Uani d . 1 . . C
C2 0.3630(4) 0.3046(3) 0.2556(8) 0.0294(9) Uani d . 1 . . C
H4 0.4358 0.2965 0.3356 0.038 Uiso calc R 1 . . H
H5 0.3799 0.3256 0.0963 0.038 Uiso calc R 1 . . H
C3 0.2981(5) 0.3927(4) 0.3736(12) 0.0602(17) Uani d . 1 . . C
H6 0.3455 0.4534 0.3767 0.078 Uiso calc R 1 . . H
H7 0.2788 0.3731 0.5308 0.078 Uiso calc R 1 . . H
H8 0.2292 0.407 0.2876 0.078 Uiso calc R 1 . . H
N1 0.2784(3) 0.1605(3) 0.4907(5) 0.0201(7) Uani d . 1 . . N
H1 0.2386 0.2088 0.5662 0.026 Uiso calc R 1 . . H
H2 0.3437 0.1485 0.5666 0.026 Uiso calc R 1 . . H
H3 0.2375 0.1025 0.4837 0.026 Uiso calc R 1 . . H
O1 0.3562(2) -0.0034(2) 0.1576(5) 0.0266(6) Uani d . 1 . . O
O2 0.4278(2) 0.1353(2) -0.1309(5) 0.0251(6) Uani d . 1 . . O
O3 0.5133(2) 0.1115(2) 0.2768(5) 0.0270(6) Uani d D 1 . . O
H9 0.563(3) 0.154(3) 0.249(9) 0.041 Uiso d D 1 . . H
O4 0.0868(3) 0.2492(3) 0.2775(5) 0.0356(8) Uani d D 1 . . O
H10 0.031(4) 0.284(4) 0.223(9) 0.053 Uiso d D 1 . . H
O5 0.1255(3) 0.0911(3) 0.0553(6) 0.0342(7) Uani d D 1 . . O
H11 0.133(5) 0.062(4) -0.075(6) 0.051 Uiso d D 1 . . H
O6 0.1756(2) 0.2640(2) -0.1304(5) 0.0285(7) Uani d . 1 . . O
P1 0.40511(8) 0.10223(7) 0.11730(16) 0.0190(2) Uani d . 1 . . P
P2 0.16606(8) 0.20277(8) 0.09051(18) 0.0224(2) Uani d . 1 . . P

loop_
_atom_site_aniso_label
_atom_site_aniso_U_11
_atom_site_aniso_U_22
_atom_site_aniso_U_33
_atom_site_aniso_U_12
_atom_site_aniso_U_13
_atom_site_aniso_U_23
C1 0.0202(17) 0.0254(19) 0.0125(16) -0.0028(15) 0.0000(14) -0.0003(16)
C2 0.032(2) 0.0248(19) 0.031(2) -0.0083(17) 0.0041(18) -0.0011(19)
C3 0.067(3) 0.031(2) 0.083(5) -0.006(2) 0.031(4) -0.015(3)
N1 0.0203(16) 0.0268(17) 0.0134(15) 0.0002(14) 0.0002(13) -0.0007(13)
O1 0.0281(14) 0.0252(14) 0.0265(15) -0.0021(12) -0.0025(12) 0.0005(12)
O2 0.0222(13) 0.0367(15) 0.0165(14) -0.0040(11) -0.0007(12) 0.0020(11)
O3 0.0192(14) 0.0362(16) 0.0256(15) -0.0051(12) -0.0039(12) 0.0035(13)
O4 0.0328(16) 0.056(2) 0.0181(15) 0.0182(16) 0.0056(13) 0.0035(14)
O5 0.0347(16) 0.0401(18) 0.0277(16) -0.0084(14) -0.0068(14) 0.0006(14)
O6 0.0297(15) 0.0386(16) 0.0173(14) 0.0121(12) 0.0013(12) 0.0040(12)
P1 0.0175(4) 0.0234(4) 0.0162(4) -0.0005(4) 0.0006(4) 0.0006(4)
P2 0.0209(5) 0.0313(5) 0.0151(4) 0.0045(4) 0.0006(4) 0.0011(4)

loop_
_atom_type_symbol
_atom_type_description
_atom_type_scat_dispersion_real
_atom_type_scat_dispersion_imag
_atom_type_scat_source
C C 0.0033 0.0016 'International Tables Vol C Tables 4.2.6.8 and 6.1.1.4'
H H 0 0 'International Tables Vol C Tables 4.2.6.8 and 6.1.1.4'
N N 0.0061 0.0033 'International Tables Vol C Tables 4.2.6.8 and 6.1.1.4'
O O 0.0106 0.006 'International Tables Vol C Tables 4.2.6.8 and 6.1.1.4'
P P 0.1023 0.0942 'International Tables Vol C Tables 4.2.6.8 and 6.1.1.4'

loop_
_geom_angle_atom_site_label_1
_geom_angle_atom_site_label_2
_geom_angle_atom_site_label_3
_geom_angle
_geom_angle_publ_flag
N1 C1 C2 109.8(3) ?
N1 C1 P2 106.3(2) ?
C2 C1 P2 111.7(3) ?
N1 C1 P1 106.6(2) ?
C2 C1 P1 109.4(3) ?
P1 C1 P2 112.89(19) y
C1 C2 C3 117.9(4) y
C3 C2 H4 107.8 ?
C1 C2 H4 107.8 ?
C3 C2 H5 107.8 ?
C1 C2 H5 107.8 ?
H4 C2 H5 107.2 ?
C2 C3 H6 109.5 ?
C2 C3 H7 109.5 ?
H6 C3 H7 109.5 ?
C2 C3 H8 109.5 ?
H6 C3 H8 109.5 ?
H7 C3 H8 109.5 ?
C1 N1 H1 109.5 ?
C1 N1 H2 109.5 ?
H1 N1 H2 109.5 ?
C1 N1 H3 109.5 ?
H1 N1 H3 109.5 ?
H2 N1 H3 109.5 ?
P1 O3 H9 121(4) ?
P2 O4 H10 114(4) ?
P2 O5 H11 121(4) ?
O1 P1 O2 118.11(16) y
O1 P1 O3 106.74(16) y
O2 P1 O3 112.71(16) y
O1 P1 C1 107.72(17) ?
O2 P1 C1 107.21(17) ?
O3 P1 C1 103.24(16) ?
O4 P2 O5 105.90(18) y
O4 P2 O6 115.17(17) y
O5 P2 O6 114.29(18) y
O6 P2 C1 111.16(17) ?
O5 P2 C1 107.32(18) ?
O4 P2 C1 102.01(18) ?

loop_
_geom_bond_atom_site_label_1
_geom_bond_atom_site_label_2
_geom_bond_site_symmetry_2
_geom_bond_distance
_geom_bond_publ_flag
C2 C3 . 1.526(7) ?
C2 H4 . 0.97 ?
C2 H5 . 0.97 ?
C3 H6 . 0.96 ?
C3 H7 . 0.96 ?
C3 H8 . 0.96 ?
N1 H1 . 0.89 ?
N1 H2 . 0.89 ?
N1 H3 . 0.89 ?
O1 P1 . 1.498(3) y
O2 P1 . 1.505(3) y
O3 P1 . 1.561(3) y
C1 P1 . 1.852(4) y
O3 H9 . 0.82(3) ?
O4 P2 . 1.536(3) y
O4 H10 . 0.85(3) ?
O5 P2 . 1.533(3) y
O5 H11 . 0.84(3) ?
O6 P2 . 1.494(3) y
C1 C2 . 1.546(5) ?
C1 P2 . 1.845(4) y
C1 N1 . 1.510(5) y

loop_
_geom_hbond_atom_site_label_D
_geom_hbond_atom_site_label_H
_geom_hbond_atom_site_label_A
_geom_hbond_site_symmetry_A
_geom_hbond_distance_DH
_geom_hbond_distance_HA
_geom_hbond_distance_DA
_geom_hbond_angle_DHA
N1 H1 O6 1_556 0.89 2.01 2.814(4) 149
N1 H2 O2 1_556 0.89 1.99 2.796(4) 149
N1 H3 O1 2_555 0.89 1.96 2.740(4) 146
O3 H9 O6 3_555 0.82(3) 1.82(3) 2.623(4) 169(5)
O4 H10 O2 3_455 0.85(3) 1.68(3) 2.524(4) 173(6)
O5 H11 O1 2_554 0.84(3) 1.71(3) 2.549(4) 179(6)

loop_
_geom_torsion_atom_site_label_1
_geom_torsion_atom_site_label_2
_geom_torsion_atom_site_label_3
_geom_torsion_atom_site_label_4
_geom_torsion
_geom_torsion_publ_flag
N1 C1 C2 C3 -58.6(5) ?
P2 C1 C2 C3 59.0(5) ?
P1 C1 C2 C3 -175.3(4) ?
N1 C1 P1 O1 49.3(3) ?
C2 C1 P1 O1 168.0(3) ?
O1 P1 C1 P2 -67.0(2) y
N1 C1 P1 O2 177.4(2) ?
C2 C1 P1 O2 -63.9(3) ?
O2 P1 C1 P2 61.1(2) y
N1 C1 P1 O3 -63.4(3) ?
C2 C1 P1 O3 55.3(3) ?
O3 P1 C1 P2 -179.66(19) y
N1 C1 P2 O6 164.9(2) ?
C2 C1 P2 O6 45.2(3) ?
O4 P2 C1 P1 158.2(2) y
O5 P2 C1 P1 47.1(3) y
O6 P2 C1 P1 -78.6(2) y
N1 C1 P2 O5 -69.4(3) ?
C2 C1 P2 O5 170.8(3) ?
N1 C1 P2 O4 41.7(3) ?
C2 C1 P2 O4 -78.1(3) ?

loop_
_cod_related_entry_id
_cod_related_entry_database
_cod_related_entry_code
1 ChemSpider 3571607
